data_4000666
_journal_name_full 'Chemistry of Materials'
_journal_paper_doi 10.1021/cm051874t
_journal_year 2005
_chemical_formula_moiety 'C16 H14 Te2'
_chemical_formula_sum 'C16 H14 Te2'
_chemical_formula_weight 461.47
_chemical_melting_point 134
_chemical_name_common 9,10-Bis(methyltelluro)anthracene
_space_group_IT_number 15
_symmetry_cell_setting monoclinic
_symmetry_space_group_name_Hall '-C 2yc'
_symmetry_space_group_name_H-M 'C 1 2/c 1'
_cell_angle_alpha 90.00
_cell_angle_beta 129.4820(10)
_cell_angle_gamma 90.00
_cell_formula_units_Z 4
_cell_length_a 20.240(3)
_cell_length_b 5.7906(7)
_cell_length_c 15.698(2)
_cell_measurement_temperature 90
_cell_volume 1420.0(3)
_diffrn_ambient_temperature 90
_exptl_crystal_density_diffrn 2.159
_cod_depositor_comments
;
The following automatic conversions were performed:
'_symmetry_cell_setting' value 'Monoclinic' changed to 'monoclinic'
according to '/home/saulius/struct/CIF-dictionaries/cif_core.dic'
dictionary named 'cif_core.dic' version 2.4.1 from 2010-06-29.

Automatic conversion script
Id: cif_fix_enum 1527 2010-12-29 10:47:43Z saulius 
;
_cod_original_sg_symbol_H-M 'C 2/c'
_cod_database_code 4000666

loop_
_symmetry_equiv_pos_as_xyz
'x, y, z'
'-x, y, -z+1/2'
'x+1/2, y+1/2, z'
'-x+1/2, y+1/2, -z+1/2'
'-x, -y, -z'
'x, -y, z-1/2'
'-x+1/2, -y+1/2, -z'
'x+1/2, -y+1/2, z-1/2'

loop_
_atom_site_label
_atom_site_type_symbol
_atom_site_fract_x
_atom_site_fract_y
_atom_site_fract_z
_atom_site_U_iso_or_equiv
_atom_site_adp_type
_atom_site_occupancy
_atom_site_symmetry_multiplicity
_atom_site_calc_flag
_atom_site_refinement_flags
_atom_site_disorder_assembly
_atom_site_disorder_group
Te1 Te 1.138831(11) 0.22106(3) 0.452366(14) 0.01599(9) Uani 1 1 d . . .
C2 C 0.97559(18) 0.1958(5) 0.4303(2) 0.0130(5) Uani 1 1 d . . .
C6 C 0.87084(17) 0.4974(5) 0.3133(2) 0.0181(6) Uani 1 1 d . . .
C3 C 0.92080(15) 0.1101(4) 0.45328(19) 0.0126(5) Uani 1 1 d . . .
C4 C 0.84165(19) 0.2305(5) 0.4029(2) 0.0153(6) Uani 1 1 d . . .
H4 H 0.8050 0.1786 0.4172 0.018 Uiso 1 1 calc R . .
C7 C 0.94675(17) 0.3910(5) 0.3594(2) 0.0164(5) Uani 1 1 d . . .
H7 H 0.9819 0.4489 0.3436 0.020 Uiso 1 1 calc R . .
C5 C 0.81731(17) 0.4156(5) 0.3357(2) 0.0185(6) Uani 1 1 d . . .
C1 C 1.05404(16) 0.0829(5) 0.4777(2) 0.0134(5) Uani 1 1 d . . .
C8 C 1.12826(19) -0.0631(6) 0.3564(2) 0.0245(6) Uani 1 1 d . . .
H8A H 1.1286 -0.2086 0.3885 0.037 Uiso 1 1 calc R . .
H8B H 1.1767 -0.0604 0.3566 0.037 Uiso 1 1 calc R . .
H8C H 1.0746 -0.0499 0.2804 0.037 Uiso 1 1 calc R . .
H6 H 0.765(2) 0.496(6) 0.309(2) 0.024(8) Uiso 1 1 d . . .
H5 H 0.853(2) 0.618(7) 0.266(3) 0.022(8) Uiso 1 1 d . . .

loop_
_atom_site_aniso_label
_atom_site_aniso_U_11
_atom_site_aniso_U_22
_atom_site_aniso_U_33
_atom_site_aniso_U_23
_atom_site_aniso_U_13
_atom_site_aniso_U_12
Te1 0.01696(13) 0.01562(13) 0.02392(13) -0.00021(6) 0.01699(10) -0.00126(6)
C2 0.0148(13) 0.0126(13) 0.0139(12) -0.0018(9) 0.0102(11) -0.0014(9)
C6 0.0193(14) 0.0179(15) 0.0197(13) 0.0027(11) 0.0135(11) 0.0007(11)
C3 0.0112(12) 0.0140(13) 0.0146(11) -0.0023(9) 0.0092(10) -0.0012(9)
C4 0.0122(13) 0.0188(14) 0.0178(13) -0.0022(10) 0.0109(12) -0.0021(9)
C7 0.0182(13) 0.0159(14) 0.0189(12) 0.0005(10) 0.0136(11) -0.0009(10)
C5 0.0146(13) 0.0212(14) 0.0215(13) 0.0010(11) 0.0122(11) 0.0040(11)
C1 0.0131(12) 0.0158(13) 0.0166(12) -0.0029(10) 0.0119(10) -0.0025(10)
C8 0.0286(16) 0.0255(16) 0.0299(15) -0.0047(13) 0.0236(13) -0.0035(13)

loop_
_geom_bond_atom_site_label_1
_geom_bond_atom_site_label_2
_geom_bond_distance
_geom_bond_site_symmetry_2
_geom_bond_publ_flag
Te1 C8 2.147(3) . ?
Te1 C1 2.147(2) . ?
C2 C1 1.414(4) . ?
C2 C7 1.425(4) . ?
C2 C3 1.454(4) . ?
C6 C7 1.361(4) . ?
C6 C5 1.416(4) . ?
C6 H5 0.91(4) . ?
C3 C1 1.407(4) 5_756 ?
C3 C4 1.438(4) . ?
C4 C5 1.358(4) . ?
C4 H4 0.9500 . ?
C7 H7 0.9500 . ?
C5 H6 0.97(3) . ?
C1 C3 1.407(4) 5_756 ?
C8 H8A 0.9800 . ?
C8 H8B 0.9800 . ?
C8 H8C 0.9800 . ?
